data_4344662
loop_
_publ_author_name
'M\"akel\"a, Toni'
'Minkkinen, Miia-Elina'
'Rissanen, Kari'

_publ_section_title
;
 Ion Pair Binding in the Solid-State with Ditopic Crown Ether Uranyl
 Salophen Receptors.
;
_journal_issue 3
_journal_name_full 'Inorganic chemistry'
_journal_page_first 1339
_journal_page_last 1346
_journal_paper_doi 10.1021/acs.inorgchem.5b02780
_journal_volume 55
_journal_year 2016
_chemical_formula_moiety 'C30 H32 Br N2 O10 U, 2(C2 H3 N), H4 N'
_chemical_formula_sum 'C34 H42 Br N5 O10 U'
_chemical_formula_weight 998.66
_chemical_name_systematic
;
 ?
;
_space_group_crystal_system monoclinic
_space_group_IT_number 14
_space_group_name_Hall '-P 2yn'
_space_group_name_H-M_alt 'P 1 21/n 1'
_symmetry_space_group_name_Hall '-P 2yn'
_symmetry_space_group_name_H-M 'P 1 21/n 1'
_atom_sites_solution_hydrogens mixed
_atom_sites_solution_primary direct
_audit_creation_date 2015-09-21
_audit_creation_method
;
Olex2 1.2
(compiled 2014.06.27 svn.r2953 for OlexSys, GUI svn.r4855)
;
_cell_angle_alpha 90
_cell_angle_beta 111.5130(10)
_cell_angle_gamma 90
_cell_formula_units_Z 4
_cell_length_a 15.6623(2)
_cell_length_b 16.1742(2)
_cell_length_c 15.9467(2)
_cell_measurement_reflns_used 6441
_cell_measurement_temperature 123
_cell_measurement_theta_max 27.485
_cell_measurement_theta_min 0.407
_cell_volume 3758.27(9)
_computing_molecular_graphics 'Olex2 (Dolomanov et al., 2009)'
_computing_publication_material 'Olex2 (Dolomanov et al., 2009)'
_computing_structure_refinement 'ShelXL (Sheldrick, 2008)'
_computing_structure_solution 'XS (Sheldrick, 2008)'
_diffrn_ambient_temperature 123
_diffrn_measured_fraction_theta_full 0.942
_diffrn_measured_fraction_theta_max 0.942
_diffrn_measurement_device_type 'Bruker-Nonius Kappa CCD with APEXII detector'
_diffrn_measurement_method '\f and \w scans'
_diffrn_radiation_type MoK\a
_diffrn_radiation_wavelength 0.71073
_diffrn_reflns_av_R_equivalents 0.0431
_diffrn_reflns_av_unetI/netI 0.0737
_diffrn_reflns_laue_measured_fraction_full 0.916
_diffrn_reflns_laue_measured_fraction_max 0.942
_diffrn_reflns_limit_h_max 14
_diffrn_reflns_limit_h_min -18
_diffrn_reflns_limit_k_max 18
_diffrn_reflns_limit_k_min -19
_diffrn_reflns_limit_l_max 18
_diffrn_reflns_limit_l_min -16
_diffrn_reflns_number 13293
_diffrn_reflns_point_group_measured_fraction_full 0.916
_diffrn_reflns_point_group_measured_fraction_max 0.942
_diffrn_reflns_theta_full 25.242
_diffrn_reflns_theta_max 25.000
_diffrn_reflns_theta_min 2.796
_exptl_absorpt_coefficient_mu 5.443
_exptl_absorpt_correction_T_max 0.7460
_exptl_absorpt_correction_T_min 0.5251
_exptl_absorpt_correction_type multi-scan
_exptl_absorpt_process_details
;
SADABS-2008/1 (Bruker,2008) was used for absorption correction.
wR2(int) was 0.1015 before and 0.0585 after correction.
The Ratio of minimum to maximum transmission is 0.7039.
The \l/2 correction factor is 0.0015.
;
_exptl_crystal_colour red
_exptl_crystal_colour_primary red
_exptl_crystal_density_diffrn 1.765
_exptl_crystal_description plate
_exptl_crystal_F_000 1952
_exptl_crystal_recrystallization_method 'Evaporation of acetonitrile'
_exptl_crystal_size_max 0.22
_exptl_crystal_size_mid 0.2
_exptl_crystal_size_min 0.04
_refine_diff_density_max 1.566
_refine_diff_density_min -1.448
_refine_diff_density_rms 0.253
_refine_ls_extinction_method none
_refine_ls_goodness_of_fit_ref 1.112
_refine_ls_hydrogen_treatment mixed
_refine_ls_matrix_type full
_refine_ls_number_parameters 410
_refine_ls_number_reflns 6230
_refine_ls_number_restraints 18
_refine_ls_restrained_S_all 1.110
_refine_ls_R_factor_all 0.0803
_refine_ls_R_factor_gt 0.0404
_refine_ls_shift/su_max 0.000
_refine_ls_shift/su_mean 0.000
_refine_ls_structure_factor_coef Fsqd
_refine_ls_weighting_details 'w=1/[\s^2^(Fo^2^)+37.6484P] where P=(Fo^2^+2Fc^2^)/3'
_refine_ls_weighting_scheme calc
_refine_ls_wR_factor_gt 0.0785
_refine_ls_wR_factor_ref 0.0991
_reflns_Friedel_coverage 0.000
_reflns_number_gt 4914
_reflns_number_total 6230
_reflns_threshold_expression 'I > 2\s(I)'
_cod_data_source_file ic5b02780_si_020.cif
_cod_data_source_block R2_NH4Br
_cod_database_code 4344662
_shelxl_version_number 2013-4
_shelx_space_group_comment
;
The symmetry employed for this shelxl refinement is uniquely defined
by the following loop, which should always be used as a source of
symmetry information in preference to the above space-group names.
They are only intended as comments.
;
_olex2_refinement_description
;
1. Fixed Uiso
 At 1.2 times of:
  All C(H) groups, All C(H,H) groups
 At 1.5 times of:
  All C(H,H,H) groups
2. Restrained distances
 H3B-H3C
 1.45 with sigma of 0.02
 N3-H3C
 0.9 with sigma of 0.01
 N3-H3B
 0.9 with sigma of 0.01
 N3-H3D
 0.9 with sigma of 0.01
 H3B-H3A
 1.45 with sigma of 0.02
 N3-H3A
 0.9 with sigma of 0.01
3. Rigid bond restraints
 C10, C11, C12, C13, C14, C9
 with sigma for 1-2 distances of 0.005 and sigma for 1-3 distances of 0.005
4. Uiso/Uaniso restraints and constraints
Uanis(C17) = Uanis(C20)
Uanis(N2) = Uanis(N1)
Uanis(C13) = Uanis(C6)
Uanis(C8) = Uanis(C1)
Uanis(C27) = Uanis(C26)
Uanis(C7) = Uanis(C14)
Uanis(N5) = Uanis(C33)
Uanis(C9) = Uanis(C10)
Uanis(C7) = Uanis(O3)
Uanis(C15) = Uanis(C20)
Uanis(C16) = Uanis(C17)
Uiso(H3C) = Uiso(H3D)
Uiso(H3B) = Uiso(H3A)
5.a Secondary CH2 refined with riding coordinates:
 C21(H21A,H21B), C22(H22A,H22B), C23(H23A,H23B), C24(H24A,H24B), C25(H25A,
 H25B), C26(H26A,H26B), C27(H27A,H27B), C28(H28A,H28B), C29(H29A,H29B),
 C30(H30A,H30B)
5.b Aromatic/amide H refined with riding coordinates:
 C1(H1), C3(H3), C4(H4), C5(H5), C6(H6), C8(H8), C10(H10), C11(H11), C12(H12),
 C13(H13), C17(H17), C20(H20)
5.c Idealised Me refined as rotating group:
 C32(H32A,H32B,H32C), C34(H34A,H34B,H34C)
;
_olex2_submission_special_instructions 'No special instructions were received'

loop_
_space_group_symop_operation_xyz
'x, y, z'
'-x+1/2, y+1/2, -z+1/2'
'-x, -y, -z'
'x-1/2, -y-1/2, z-1/2'

loop_
_atom_site_label
_atom_site_type_symbol
_atom_site_fract_x
_atom_site_fract_y
_atom_site_fract_z
_atom_site_U_iso_or_equiv
_atom_site_adp_type
_atom_site_occupancy
_atom_site_site_symmetry_order
_atom_site_calc_flag
_atom_site_refinement_flags_posn
_atom_site_refinement_flags_adp
U1 U 0.19114(2) 0.19949(2) 0.52498(2) 0.01221(9) Uani 1 1 d . .
Br1 Br 0.03260(5) 0.30598(4) 0.45052(5) 0.01863(17) Uani 1 1 d . .
O1 O 0.2571(3) 0.2756(3) 0.4965(3) 0.0177(11) Uani 1 1 d . .
O2 O 0.1299(3) 0.1207(3) 0.5561(3) 0.0190(11) Uani 1 1 d . .
O3 O 0.1406(3) 0.1524(3) 0.3815(3) 0.0154(7) Uani 1 1 d . .
O4 O 0.1900(3) 0.2718(3) 0.6481(3) 0.0166(11) Uani 1 1 d . .
O5 O 0.4742(3) -0.1478(3) 0.6731(3) 0.0156(11) Uani 1 1 d . .
O6 O 0.4460(4) -0.3160(3) 0.6667(4) 0.0254(13) Uani 1 1 d . .
O7 O 0.5594(4) -0.4003(3) 0.8290(3) 0.0234(12) Uani 1 1 d . .
O8 O 0.6857(4) -0.3100(3) 0.9800(4) 0.0244(12) Uani 1 1 d . .
O9 O 0.6406(3) -0.1430(3) 0.9787(3) 0.0193(11) Uani 1 1 d . .
O10 O 0.5300(3) -0.0626(3) 0.8202(3) 0.0175(11) Uani 1 1 d . .
N1 N 0.3044(4) 0.0923(3) 0.5064(4) 0.0139(9) Uani 1 1 d . .
N2 N 0.3387(4) 0.1724(3) 0.6620(4) 0.0139(9) Uani 1 1 d . .
C1 C 0.3211(5) 0.0814(4) 0.4329(5) 0.0155(11) Uani 1 1 d . .
H1 H 0.3711 0.0463 0.4370 0.019 Uiso 1 1 calc R .
C2 C 0.2712(5) 0.1174(4) 0.3458(5) 0.0147(15) Uani 1 1 d . .
C3 C 0.3119(5) 0.1169(5) 0.2801(5) 0.0191(16) Uani 1 1 d . .
H3 H 0.3695 0.0904 0.2934 0.023 Uiso 1 1 calc R .
C4 C 0.2701(6) 0.1540(5) 0.1968(5) 0.0244(18) Uani 1 1 d . .
H4 H 0.2993 0.1552 0.1541 0.029 Uiso 1 1 calc R .
C5 C 0.1842(6) 0.1894(5) 0.1774(5) 0.0264(19) Uani 1 1 d . .
H5 H 0.1548 0.2155 0.1207 0.032 Uiso 1 1 calc R .
C6 C 0.1404(5) 0.1875(5) 0.2380(5) 0.0213(11) Uani 1 1 d . .
H6 H 0.0804 0.2099 0.2212 0.026 Uiso 1 1 calc R .
C7 C 0.1829(5) 0.1531(4) 0.3248(5) 0.0154(7) Uani 1 1 d . .
C8 C 0.3816(5) 0.2273(4) 0.7210(5) 0.0155(11) Uani 1 1 d . .
H8 H 0.4420 0.2140 0.7606 0.019 Uiso 1 1 calc R .
C9 C 0.3462(5) 0.3070(4) 0.7322(5) 0.0146(10) Uani 1 1 d . U
C10 C 0.4089(5) 0.3659(4) 0.7876(5) 0.0146(10) Uani 1 1 d . U
H10 H 0.4722 0.3524 0.8132 0.017 Uiso 1 1 calc R .
C11 C 0.3799(6) 0.4426(5) 0.8053(5) 0.0211(15) Uani 1 1 d . U
H11 H 0.4224 0.4816 0.8424 0.025 Uiso 1 1 calc R .
C12 C 0.2860(5) 0.4611(4) 0.7669(5) 0.0209(15) Uani 1 1 d . U
H12 H 0.2649 0.5137 0.7775 0.025 Uiso 1 1 calc R .
C13 C 0.2236(5) 0.4044(5) 0.7140(5) 0.0213(11) Uani 1 1 d . U
H13 H 0.1604 0.4187 0.6899 0.026 Uiso 1 1 calc R .
C14 C 0.2506(5) 0.3265(4) 0.6948(5) 0.0154(7) Uani 1 1 d . U
C15 C 0.3590(5) 0.0508(4) 0.5848(5) 0.0144(7) Uani 1 1 d . .
C16 C 0.3797(5) 0.0927(4) 0.6670(5) 0.0144(7) Uani 1 1 d . .
C17 C 0.4354(5) 0.0561(4) 0.7465(5) 0.0144(7) Uani 1 1 d . .
H17 H 0.4493 0.0850 0.8019 0.017 Uiso 1 1 calc R .
C18 C 0.4712(5) -0.0219(4) 0.7464(5) 0.0138(15) Uani 1 1 d . .
C19 C 0.4447(5) -0.0669(4) 0.6654(5) 0.0126(15) Uani 1 1 d . .
C20 C 0.3911(5) -0.0302(4) 0.5848(5) 0.0144(7) Uani 1 1 d . .
H20 H 0.3763 -0.0597 0.5297 0.017 Uiso 1 1 calc R .
C21 C 0.4567(6) -0.1934(5) 0.5919(5) 0.0202(16) Uani 1 1 d . .
H21A H 0.4866 -0.1662 0.5542 0.024 Uiso 1 1 calc R .
H21B H 0.3899 -0.1963 0.5570 0.024 Uiso 1 1 calc R .
C22 C 0.4954(6) -0.2790(5) 0.6183(5) 0.0241(18) Uani 1 1 d . .
H22A H 0.4885 -0.3119 0.5639 0.029 Uiso 1 1 calc R .
H22B H 0.5614 -0.2759 0.6563 0.029 Uiso 1 1 calc R .
C23 C 0.4581(7) -0.4034(5) 0.6745(6) 0.033(2) Uani 1 1 d . .
H23A H 0.4513 -0.4260 0.6147 0.040 Uiso 1 1 calc R .
H23B H 0.4087 -0.4273 0.6916 0.040 Uiso 1 1 calc R .
C24 C 0.5510(6) -0.4313(5) 0.7432(5) 0.0265(19) Uani 1 1 d . .
H24A H 0.5545 -0.4924 0.7449 0.032 Uiso 1 1 calc R .
H24B H 0.6014 -0.4099 0.7260 0.032 Uiso 1 1 calc R .
C25 C 0.6377(6) -0.4357(5) 0.8976(5) 0.0274(19) Uani 1 1 d . .
H25A H 0.6926 -0.4295 0.8814 0.033 Uiso 1 1 calc R .
H25B H 0.6274 -0.4953 0.9040 0.033 Uiso 1 1 calc R .
C26 C 0.6522(6) -0.3913(5) 0.9852(5) 0.0244(13) Uani 1 1 d . .
H26A H 0.5936 -0.3881 0.9953 0.029 Uiso 1 1 calc R .
H26B H 0.6971 -0.4219 1.0361 0.029 Uiso 1 1 calc R .
C27 C 0.7026(6) -0.2645(5) 1.0606(5) 0.0244(13) Uani 1 1 d . .
H27A H 0.7557 -0.2885 1.1098 0.029 Uiso 1 1 calc R .
H27B H 0.6484 -0.2677 1.0783 0.029 Uiso 1 1 calc R .
C28 C 0.7218(6) -0.1764(5) 1.0459(5) 0.0264(19) Uani 1 1 d . .
H28A H 0.7376 -0.1448 1.1028 0.032 Uiso 1 1 calc R .
H28B H 0.7741 -0.1730 1.0252 0.032 Uiso 1 1 calc R .
C29 C 0.6452(6) -0.0566(5) 0.9687(5) 0.0236(18) Uani 1 1 d . .
H29A H 0.6924 -0.0434 0.9432 0.028 Uiso 1 1 calc R .
H29B H 0.6629 -0.0296 1.0284 0.028 Uiso 1 1 calc R .
C30 C 0.5540(6) -0.0245(5) 0.9077(5) 0.0258(19) Uani 1 1 d . .
H30A H 0.5067 -0.0374 0.9333 0.031 Uiso 1 1 calc R .
H30B H 0.5568 0.0363 0.9020 0.031 Uiso 1 1 calc R .
N4 N 0.5922(6) 0.1049(5) 0.6208(6) 0.042(2) Uani 1 1 d . .
C31 C 0.6317(7) 0.1068(5) 0.6958(6) 0.030(2) Uani 1 1 d . .
C32 C 0.6825(7) 0.1089(6) 0.7923(6) 0.041(2) Uani 1 1 d . .
H32A H 0.7304 0.1513 0.8062 0.061 Uiso 1 1 calc GR .
H32B H 0.7109 0.0548 0.8124 0.061 Uiso 1 1 calc GR .
H32C H 0.6407 0.1219 0.8234 0.061 Uiso 1 1 calc GR .
N5 N 0.3771(6) 0.4851(5) 0.4273(5) 0.0403(15) Uani 1 1 d . .
C33 C 0.3996(7) 0.4436(6) 0.4898(7) 0.0403(15) Uani 1 1 d . .
C34 C 0.4310(7) 0.3927(6) 0.5699(7) 0.044(3) Uani 1 1 d . .
H34A H 0.4138 0.3350 0.5534 0.066 Uiso 1 1 calc GR .
H34B H 0.4027 0.4117 0.6120 0.066 Uiso 1 1 calc GR .
H34C H 0.4980 0.3968 0.5987 0.066 Uiso 1 1 calc GR .
N3 N 0.4915(5) -0.2392(4) 0.8471(4) 0.0176(14) Uani 1 1 d D .
H3A H 0.530(3) -0.212(4) 0.895(3) 0.017(14) Uiso 1 1 d D .
H3B H 0.4358(17) -0.238(4) 0.851(4) 0.017(14) Uiso 1 1 d D .
H3C H 0.488(4) -0.207(4) 0.800(3) 0.019(15) Uiso 1 1 d D .
H3D H 0.507(5) -0.2916(17) 0.840(5) 0.019(15) Uiso 1 1 d D .

loop_
_atom_site_aniso_label
_atom_site_aniso_U_11
_atom_site_aniso_U_22
_atom_site_aniso_U_33
_atom_site_aniso_U_23
_atom_site_aniso_U_13
_atom_site_aniso_U_12
U1 0.01072(15) 0.01310(14) 0.01186(15) 0.00034(11) 0.00301(11) 0.00011(11)
Br1 0.0169(4) 0.0208(4) 0.0153(4) 0.0024(3) 0.0026(3) 0.0057(3)
O1 0.014(3) 0.019(3) 0.020(3) -0.005(2) 0.007(2) -0.003(2)
O2 0.017(3) 0.017(3) 0.022(3) 0.001(2) 0.007(2) -0.002(2)
O3 0.0172(18) 0.0152(17) 0.0139(18) -0.0028(14) 0.0059(16) -0.0033(14)
O4 0.014(3) 0.017(3) 0.018(3) -0.006(2) 0.005(2) -0.002(2)
O5 0.021(3) 0.011(2) 0.012(2) 0.002(2) 0.002(2) 0.007(2)
O6 0.031(3) 0.015(3) 0.031(3) 0.003(2) 0.013(3) 0.003(2)
O7 0.027(3) 0.020(3) 0.018(3) -0.002(2) 0.003(3) 0.007(2)
O8 0.027(3) 0.027(3) 0.019(3) 0.001(2) 0.009(3) 0.002(2)
O9 0.012(3) 0.023(3) 0.017(3) 0.003(2) -0.001(2) 0.001(2)
O10 0.020(3) 0.017(3) 0.008(2) 0.001(2) -0.003(2) 0.006(2)
N1 0.014(2) 0.012(2) 0.010(2) 0.0025(17) -0.0014(19) 0.0013(17)
N2 0.014(2) 0.012(2) 0.010(2) 0.0025(17) -0.0014(19) 0.0013(17)
C1 0.013(3) 0.020(3) 0.010(2) 0.002(2) 0.000(2) 0.002(2)
C2 0.018(4) 0.009(3) 0.016(4) 0.000(3) 0.006(3) -0.002(3)
C3 0.019(4) 0.020(4) 0.021(4) 0.001(3) 0.011(4) 0.004(3)
C4 0.031(5) 0.028(4) 0.015(4) -0.003(3) 0.010(4) 0.001(4)
C5 0.041(5) 0.025(4) 0.013(4) -0.001(3) 0.010(4) 0.004(4)
C6 0.020(3) 0.025(3) 0.016(3) -0.004(2) 0.004(2) 0.004(2)
C7 0.0172(18) 0.0152(17) 0.0139(18) -0.0028(14) 0.0059(16) -0.0033(14)
C8 0.013(3) 0.020(3) 0.010(2) 0.002(2) 0.000(2) 0.002(2)
C9 0.017(2) 0.016(2) 0.010(2) 0.0010(19) 0.005(2) -0.0006(18)
C10 0.017(2) 0.016(2) 0.010(2) 0.0010(19) 0.005(2) -0.0006(18)
C11 0.026(3) 0.019(3) 0.017(4) -0.004(3) 0.005(3) -0.004(3)
C12 0.029(4) 0.010(3) 0.025(4) 0.001(3) 0.012(3) 0.002(3)
C13 0.020(3) 0.025(3) 0.016(3) -0.004(2) 0.004(2) 0.004(2)
C14 0.0172(18) 0.0152(17) 0.0139(18) -0.0028(14) 0.0059(16) -0.0033(14)
C15 0.0123(19) 0.0157(18) 0.0138(18) -0.0017(14) 0.0031(16) -0.0013(14)
C16 0.0123(19) 0.0157(18) 0.0138(18) -0.0017(14) 0.0031(16) -0.0013(14)
C17 0.0123(19) 0.0157(18) 0.0138(18) -0.0017(14) 0.0031(16) -0.0013(14)
C18 0.013(4) 0.016(4) 0.012(4) 0.004(3) 0.004(3) 0.000(3)
C19 0.011(4) 0.009(3) 0.017(4) 0.003(3) 0.005(3) 0.000(3)
C20 0.0123(19) 0.0157(18) 0.0138(18) -0.0017(14) 0.0031(16) -0.0013(14)
C21 0.027(4) 0.023(4) 0.010(4) -0.007(3) 0.006(3) -0.002(3)
C22 0.031(5) 0.020(4) 0.016(4) 0.000(3) 0.003(4) 0.002(3)
C23 0.045(6) 0.016(4) 0.035(5) -0.001(4) 0.009(5) -0.001(4)
C24 0.035(5) 0.013(4) 0.029(5) 0.002(3) 0.009(4) 0.006(3)
C25 0.026(5) 0.026(4) 0.022(4) 0.010(4) 0.000(4) 0.013(4)
C26 0.024(3) 0.029(3) 0.020(3) 0.005(2) 0.007(3) 0.007(2)
C27 0.024(3) 0.029(3) 0.020(3) 0.005(2) 0.007(3) 0.007(2)
C28 0.017(4) 0.040(5) 0.016(4) 0.001(4) -0.002(4) 0.008(4)
C29 0.030(5) 0.019(4) 0.018(4) -0.001(3) 0.004(4) 0.003(3)
C30 0.037(5) 0.021(4) 0.019(4) 0.002(3) 0.009(4) 0.013(4)
N4 0.065(6) 0.031(4) 0.033(5) 0.002(4) 0.021(5) -0.004(4)
C31 0.047(6) 0.020(4) 0.031(5) -0.002(4) 0.022(5) 0.000(4)
C32 0.042(6) 0.031(5) 0.039(6) 0.004(4) 0.004(5) 0.004(4)
N5 0.037(4) 0.047(4) 0.033(4) 0.001(3) 0.008(3) -0.003(3)
C33 0.037(4) 0.047(4) 0.033(4) 0.001(3) 0.008(3) -0.003(3)
C34 0.041(6) 0.043(6) 0.041(6) 0.002(5) 0.007(5) -0.017(5)
N3 0.021(4) 0.017(3) 0.016(3) -0.003(3) 0.007(3) 0.001(3)

loop_
_atom_type_symbol
_atom_type_description
_atom_type_scat_dispersion_real
_atom_type_scat_dispersion_imag
_atom_type_scat_source
C C 0.0033 0.0016 'International Tables Vol C Tables 4.2.6.8 and 6.1.1.4'
H H 0.0000 0.0000 'International Tables Vol C Tables 4.2.6.8 and 6.1.1.4'
Br Br -0.2901 2.4595 'International Tables Vol C Tables 4.2.6.8 and 6.1.1.4'
N N 0.0061 0.0033 'International Tables Vol C Tables 4.2.6.8 and 6.1.1.4'
O O 0.0106 0.0060 'International Tables Vol C Tables 4.2.6.8 and 6.1.1.4'
U U -9.6767 9.6646 'International Tables Vol C Tables 4.2.6.8 and 6.1.1.4'

loop_
_geom_angle_atom_site_label_1
_geom_angle_atom_site_label_2
_geom_angle_atom_site_label_3
_geom_angle
O1 U1 Br1 88.54(16)
O1 U1 O2 177.3(2)
O1 U1 O3 89.8(2)
O1 U1 O4 93.0(2)
O1 U1 N1 87.0(2)
O1 U1 N2 84.8(2)
O2 U1 Br1 94.12(16)
O2 U1 O3 90.9(2)
O2 U1 O4 87.3(2)
O2 U1 N1 90.8(2)
O2 U1 N2 92.9(2)
O3 U1 Br1 81.72(13)
O3 U1 O4 158.32(18)
O3 U1 N1 69.94(18)
O3 U1 N2 132.43(18)
O4 U1 Br1 76.87(13)
O4 U1 N1 131.66(18)
O4 U1 N2 69.24(18)
N1 U1 Br1 151.30(13)
N2 U1 Br1 144.98(13)
N2 U1 N1 62.62(18)
C7 O3 U1 128.4(4)
C14 O4 U1 126.8(4)
C19 O5 C21 117.6(5)
C22 O6 C23 112.7(6)
C24 O7 C25 110.3(6)
C27 O8 C26 112.1(6)
C29 O9 C28 112.9(6)
C18 O10 C30 118.7(5)
C1 N1 U1 124.6(5)
C1 N1 C15 118.7(6)
C15 N1 U1 116.2(4)
C8 N2 U1 124.7(5)
C8 N2 C16 118.5(6)
C16 N2 U1 116.6(4)
N1 C1 H1 116.8
N1 C1 C2 126.5(7)
C2 C1 H1 116.8
C3 C2 C1 118.6(7)
C3 C2 C7 119.5(7)
C7 C2 C1 121.9(6)
C2 C3 H3 119.1
C4 C3 C2 121.7(7)
C4 C3 H3 119.1
C3 C4 H4 120.9
C5 C4 C3 118.1(7)
C5 C4 H4 120.9
C4 C5 H5 119.1
C6 C5 C4 121.7(8)
C6 C5 H5 119.1
C5 C6 H6 119.3
C5 C6 C7 121.4(7)
C7 C6 H6 119.3
O3 C7 C2 122.1(7)
O3 C7 C6 120.5(7)
C6 C7 C2 117.4(6)
N2 C8 H8 117.1
N2 C8 C9 125.8(7)
C9 C8 H8 117.1
C10 C9 C8 117.9(7)
C10 C9 C14 119.4(6)
C14 C9 C8 122.5(6)
C9 C10 H10 119.2
C11 C10 C9 121.6(7)
C11 C10 H10 119.2
C10 C11 H11 120.9
C10 C11 C12 118.1(7)
C12 C11 H11 120.9
C11 C12 H12 119.3
C13 C12 C11 121.3(7)
C13 C12 H12 119.3
C12 C13 H13 119.0
C12 C13 C14 122.0(7)
C14 C13 H13 119.0
O4 C14 C9 121.2(6)
O4 C14 C13 121.2(7)
C13 C14 C9 117.5(7)
N1 C15 C16 117.3(6)
N1 C15 C20 123.3(6)
C20 C15 C16 119.4(7)
C15 C16 N2 116.0(6)
C17 C16 N2 123.9(6)
C17 C16 C15 120.1(7)
C16 C17 H17 119.7
C16 C17 C18 120.6(7)
C18 C17 H17 119.7
O10 C18 C17 125.7(6)
O10 C18 C19 114.9(6)
C17 C18 C19 119.4(7)
O5 C19 C18 115.6(6)
O5 C19 C20 124.0(6)
C20 C19 C18 120.4(6)
C15 C20 H20 120.2
C19 C20 C15 119.6(7)
C19 C20 H20 120.2
O5 C21 H21A 110.3
O5 C21 H21B 110.3
O5 C21 C22 107.3(6)
H21A C21 H21B 108.5
C22 C21 H21A 110.3
C22 C21 H21B 110.3
O6 C22 C21 107.3(6)
O6 C22 H22A 110.2
O6 C22 H22B 110.2
C21 C22 H22A 110.2
C21 C22 H22B 110.2
H22A C22 H22B 108.5
O6 C23 H23A 108.6
O6 C23 H23B 108.6
O6 C23 C24 114.6(7)
H23A C23 H23B 107.6
C24 C23 H23A 108.6
C24 C23 H23B 108.6
O7 C24 C23 108.3(6)
O7 C24 H24A 110.0
O7 C24 H24B 110.0
C23 C24 H24A 110.0
C23 C24 H24B 110.0
H24A C24 H24B 108.4
O7 C25 H25A 110.0
O7 C25 H25B 110.0
O7 C25 C26 108.3(6)
H25A C25 H25B 108.4
C26 C25 H25A 110.0
C26 C25 H25B 110.0
O8 C26 C25 108.5(6)
O8 C26 H26A 110.0
O8 C26 H26B 110.0
C25 C26 H26A 110.0
C25 C26 H26B 110.0
H26A C26 H26B 108.4
O8 C27 H27A 109.8
O8 C27 H27B 109.8
O8 C27 C28 109.5(6)
H27A C27 H27B 108.2
C28 C27 H27A 109.8
C28 C27 H27B 109.8
O9 C28 C27 107.5(7)
O9 C28 H28A 110.2
O9 C28 H28B 110.2
C27 C28 H28A 110.2
C27 C28 H28B 110.2
H28A C28 H28B 108.5
O9 C29 H29A 109.7
O9 C29 H29B 109.7
O9 C29 C30 109.9(7)
H29A C29 H29B 108.2
C30 C29 H29A 109.7
C30 C29 H29B 109.7
O10 C30 C29 109.2(6)
O10 C30 H30A 109.8
O10 C30 H30B 109.8
C29 C30 H30A 109.8
C29 C30 H30B 109.8
H30A C30 H30B 108.3
N4 C31 C32 179.8(11)
C31 C32 H32A 109.5
C31 C32 H32B 109.5
C31 C32 H32C 109.5
H32A C32 H32B 109.5
H32A C32 H32C 109.5
H32B C32 H32C 109.5
N5 C33 C34 178.1(11)
C33 C34 H34A 109.5
C33 C34 H34B 109.5
C33 C34 H34C 109.5
H34A C34 H34B 109.5
H34A C34 H34C 109.5
H34B C34 H34C 109.5
H3A N3 H3B 107(2)
H3A N3 H3C 104(7)
H3A N3 H3D 116(7)
H3B N3 H3C 107(2)
H3B N3 H3D 110(6)
H3C N3 H3D 112(7)

loop_
_geom_bond_atom_site_label_1
_geom_bond_atom_site_label_2
_geom_bond_distance
U1 Br1 2.8947(7)
U1 O1 1.770(5)
U1 O2 1.772(5)
U1 O3 2.262(5)
U1 O4 2.292(5)
U1 N1 2.574(6)
U1 N2 2.570(6)
O3 C7 1.302(8)
O4 C14 1.310(9)
O5 C19 1.379(8)
O5 C21 1.427(8)
O6 C22 1.411(9)
O6 C23 1.424(9)
O7 C24 1.417(9)
O7 C25 1.430(9)
O8 C26 1.429(10)
O8 C27 1.419(9)
O9 C28 1.435(9)
O9 C29 1.411(9)
O10 C18 1.368(8)
O10 C30 1.444(9)
N1 C1 1.303(9)
N1 C15 1.401(9)
N2 C8 1.288(9)
N2 C16 1.429(9)
C1 H1 0.9500
C1 C2 1.443(10)
C2 C3 1.413(10)
C2 C7 1.421(10)
C3 H3 0.9500
C3 C4 1.384(11)
C4 H4 0.9500
C4 C5 1.389(12)
C5 H5 0.9500
C5 C6 1.376(10)
C6 H6 0.9500
C6 C7 1.410(11)
C8 H8 0.9500
C8 C9 1.441(10)
C9 C10 1.420(10)
C9 C14 1.429(10)
C10 H10 0.9500
C10 C11 1.384(10)
C11 H11 0.9500
C11 C12 1.402(11)
C12 H12 0.9500
C12 C13 1.379(11)
C13 H13 0.9500
C13 C14 1.399(10)
C15 C16 1.405(10)
C15 C20 1.403(10)
C16 C17 1.381(10)
C17 H17 0.9500
C17 C18 1.382(10)
C18 C19 1.405(10)
C19 C20 1.385(10)
C20 H20 0.9500
C21 H21A 0.9900
C21 H21B 0.9900
C21 C22 1.508(10)
C22 H22A 0.9900
C22 H22B 0.9900
C23 H23A 0.9900
C23 H23B 0.9900
C23 C24 1.533(12)
C24 H24A 0.9900
C24 H24B 0.9900
C25 H25A 0.9900
C25 H25B 0.9900
C25 C26 1.510(11)
C26 H26A 0.9900
C26 H26B 0.9900
C27 H27A 0.9900
C27 H27B 0.9900
C27 C28 1.493(12)
C28 H28A 0.9900
C28 H28B 0.9900
C29 H29A 0.9900
C29 H29B 0.9900
C29 C30 1.496(11)
C30 H30A 0.9900
C30 H30B 0.9900
N4 C31 1.129(12)
C31 C32 1.450(13)
C32 H32A 0.9800
C32 H32B 0.9800
C32 H32C 0.9800
N5 C33 1.145(12)
C33 C34 1.447(13)
C34 H34A 0.9800
C34 H34B 0.9800
C34 H34C 0.9800
N3 H3A 0.898(10)
N3 H3B 0.901(10)
N3 H3C 0.900(10)
N3 H3D 0.900(10)

loop_
_geom_torsion_atom_site_label_1
_geom_torsion_atom_site_label_2
_geom_torsion_atom_site_label_3
_geom_torsion_atom_site_label_4
_geom_torsion
U1 O3 C7 C2 55.0(9)
U1 O3 C7 C6 -127.2(6)
U1 O4 C14 C9 -54.1(9)
U1 O4 C14 C13 129.5(6)
U1 N1 C1 C2 -9.6(10)
U1 N1 C15 C16 -28.3(8)
U1 N1 C15 C20 149.9(5)
U1 N2 C8 C9 13.8(10)
U1 N2 C16 C15 24.1(7)
U1 N2 C16 C17 -155.0(6)
O5 C19 C20 C15 175.4(6)
O5 C21 C22 O6 63.6(7)
O6 C23 C24 O7 59.7(9)
O7 C25 C26 O8 -71.7(8)
O8 C27 C28 O9 63.5(8)
O9 C29 C30 O10 -60.9(8)
O10 C18 C19 O5 5.9(9)
O10 C18 C19 C20 -175.0(6)
N1 C1 C2 C3 163.7(7)
N1 C1 C2 C7 -16.3(12)
N1 C15 C16 N2 2.8(9)
N1 C15 C16 C17 -178.1(6)
N1 C15 C20 C19 -179.8(6)
N2 C8 C9 C10 -167.3(7)
N2 C8 C9 C14 16.9(11)
N2 C16 C17 C18 178.7(6)
C1 N1 C15 C16 144.1(7)
C1 N1 C15 C20 -37.7(10)
C1 C2 C3 C4 -176.7(7)
C1 C2 C7 O3 -2.8(11)
C1 C2 C7 C6 179.3(7)
C2 C3 C4 C5 -2.7(12)
C3 C2 C7 O3 177.2(6)
C3 C2 C7 C6 -0.7(10)
C3 C4 C5 C6 -0.6(12)
C4 C5 C6 C7 3.2(12)
C5 C6 C7 O3 179.6(7)
C5 C6 C7 C2 -2.5(11)
C7 C2 C3 C4 3.3(11)
C8 N2 C16 C15 -150.1(7)
C8 N2 C16 C17 30.9(10)
C8 C9 C10 C11 -177.0(6)
C8 C9 C14 O4 0.2(10)
C8 C9 C14 C13 176.7(6)
C9 C10 C11 C12 0.1(10)
C10 C9 C14 O4 -175.5(6)
C10 C9 C14 C13 1.0(10)
C10 C11 C12 C13 1.0(11)
C11 C12 C13 C14 -1.1(11)
C12 C13 C14 O4 176.6(7)
C12 C13 C14 C9 0.0(11)
C14 C9 C10 C11 -1.1(10)
C15 N1 C1 C2 178.7(7)
C15 C16 C17 C18 -0.3(11)
C16 N2 C8 C9 -172.6(6)
C16 C15 C20 C19 -1.7(10)
C16 C17 C18 O10 177.2(6)
C16 C17 C18 C19 -5.0(10)
C17 C18 C19 O5 -172.1(6)
C17 C18 C19 C20 7.0(10)
C18 O10 C30 C29 -154.8(6)
C18 C19 C20 C15 -3.7(10)
C19 O5 C21 C22 179.9(6)
C20 C15 C16 N2 -175.4(6)
C20 C15 C16 C17 3.7(10)
C21 O5 C19 C18 -173.9(6)
C21 O5 C19 C20 7.0(10)
C22 O6 C23 C24 75.5(9)
C23 O6 C22 C21 164.1(7)
C24 O7 C25 C26 171.4(6)
C25 O7 C24 C23 170.6(6)
C26 O8 C27 C28 -170.4(6)
C27 O8 C26 C25 -179.1(6)
C28 O9 C29 C30 -172.0(6)
C29 O9 C28 C27 170.9(6)
C30 O10 C18 C17 3.8(10)
C30 O10 C18 C19 -174.1(6)
